data_1573183
loop_
_publ_author_name
'L\"uckert, Paula L.'
'Gilmer, Jannik'
'Virovets, Alexander'
'Lerner, Hans-Wolfram'
'Wagner, Matthias'

_publ_section_title
;
 Donor-free 9,10-dihydro-9,10-dialuminaanthracenes
;
_journal_name_full 'Chemical Science'
_journal_paper_doi 10.1039/D4SC06940D
_journal_year 2024
_chemical_formula_moiety 'C13.90 H13.69 Al4 Br6.10'
_chemical_formula_sum 'C13.9 H13.69 Al4 Br6.1'
_chemical_formula_weight 776.11
_space_group_crystal_system triclinic
_space_group_IT_number 2
_space_group_name_Hall '-P 1'
_space_group_name_H-M_alt 'P -1'
_atom_sites_solution_hydrogens geom
_audit_creation_method SHELXL-2018/3
_audit_update_record
;
2024-09-22 deposited with the CCDC.	2024-11-18 downloaded from the CCDC.
;
_cell_angle_alpha 109.179(10)
_cell_angle_beta 102.057(9)
_cell_angle_gamma 104.104(10)
_cell_formula_units_Z 1
_cell_length_a 8.1909(9)
_cell_length_b 8.1869(9)
_cell_length_c 9.8777(10)
_cell_measurement_reflns_used 2332
_cell_measurement_temperature 173(2)
_cell_measurement_theta_max 29.4400
_cell_measurement_theta_min 4.5670
_cell_volume 575.78(13)
_computing_cell_refinement 'CrysAlisPro 1.171.42.43a (Rigaku OD, 2022)'
_computing_data_collection 'X-Area (Stoe & Cie, 2001)'
_computing_data_reduction 'CrysAlisPro 1.171.42.43a (Rigaku OD, 2022)'
_computing_structure_refinement 'SHELXL-2018/3 (Sheldrick, 2018)'
_computing_structure_solution 'SHELXT (G. M. Sheldrick, 2015)'
_diffrn_ambient_temperature 173(2)
_diffrn_detector 'image plate'
_diffrn_detector_area_resol_mean 6.67
_diffrn_detector_type 'STOE image plate (34 cm diameter)'
_diffrn_measured_fraction_theta_full 0.990
_diffrn_measured_fraction_theta_max 0.986
_diffrn_measurement_device '2-circle goniometer'
_diffrn_measurement_device_type 'STOE IPDS II two-circle-diffractometer'
_diffrn_measurement_method \w
_diffrn_radiation_monochromator mirror
_diffrn_radiation_type MoK\a
_diffrn_radiation_wavelength 0.71073
_diffrn_reflns_av_R_equivalents 0.0596
_diffrn_reflns_av_unetI/netI 0.0800
_diffrn_reflns_Laue_measured_fraction_full 0.990
_diffrn_reflns_Laue_measured_fraction_max 0.986
_diffrn_reflns_limit_h_max 10
_diffrn_reflns_limit_h_min -10
_diffrn_reflns_limit_k_max 10
_diffrn_reflns_limit_k_min -10
_diffrn_reflns_limit_l_max 13
_diffrn_reflns_limit_l_min -13
_diffrn_reflns_number 5874
_diffrn_reflns_point_group_measured_fraction_full 0.990
_diffrn_reflns_point_group_measured_fraction_max 0.986
_diffrn_reflns_theta_full 25.242
_diffrn_reflns_theta_max 28.279
_diffrn_reflns_theta_min 4.066
_diffrn_source 'Genix 3D I\mS microfocus X-ray source'
_exptl_absorpt_coefficient_mu 10.783
_exptl_absorpt_correction_T_max 0.24079
_exptl_absorpt_correction_T_min 0.21920
_exptl_absorpt_correction_type empirical
_exptl_absorpt_process_details
;
CrysAlisPro 1.171.42.43a (Rigaku Oxford Diffraction, 2022)
Spherical absorption correction
using equivalent radius and absorption coefficient.
Empirical absorption correction using spherical harmonics,
implemented in SCALE3 ABSPACK scaling algorithm.
;
_exptl_crystal_colour colourless
_exptl_crystal_density_diffrn 2.238
_exptl_crystal_description plate
_exptl_crystal_F_000 363
_exptl_crystal_size_max 0.160
_exptl_crystal_size_mid 0.130
_exptl_crystal_size_min 0.060
_refine_diff_density_max 0.917
_refine_diff_density_min -0.842
_refine_diff_density_rms 0.181
_refine_ls_extinction_method none
_refine_ls_goodness_of_fit_ref 1.031
_refine_ls_hydrogen_treatment constr
_refine_ls_matrix_type full
_refine_ls_number_parameters 114
_refine_ls_number_reflns 2804
_refine_ls_number_restraints 0
_refine_ls_restrained_S_all 1.031
_refine_ls_R_factor_all 0.0629
_refine_ls_R_factor_gt 0.0472
_refine_ls_shift/su_max 0.000
_refine_ls_shift/su_mean 0.000
_refine_ls_structure_factor_coef Fsqd
_refine_ls_weighting_details 'w=1/[\s^2^(Fo^2^)+(0.0357P)^2^] where P=(Fo^2^+2Fc^2^)/3'
_refine_ls_weighting_scheme calc
_refine_ls_wR_factor_gt 0.0986
_refine_ls_wR_factor_ref 0.1077
_reflns_Friedel_coverage 0.000
_reflns_number_gt 2211
_reflns_number_total 2804
_reflns_threshold_expression 'I > 2\s(I)'
_cod_data_source_file d4sc06940d3.cif
_cod_data_source_block 2AlMeBr32_wa3327
_cod_original_cell_volume 575.79(12)
_cod_original_formula_sum 'C13.90 H13.69 Al4 Br6.10'
_cod_database_code 1573183
_shelx_shelxl_version_number 2018/3
_shelx_space_group_comment
;
The symmetry employed for this shelxl refinement is uniquely defined
by the following loop, which should always be used as a source of
symmetry information in preference to the above space-group names.
They are only intended as comments.
;
_shelx_estimated_absorpt_t_min 0.277
_shelx_estimated_absorpt_t_max 0.564

loop_
_space_group_symop_operation_xyz
'x, y, z'
'-x, -y, -z'

loop_
_atom_site_label
_atom_site_type_symbol
_atom_site_fract_x
_atom_site_fract_y
_atom_site_fract_z
_atom_site_U_iso_or_equiv
_atom_site_adp_type
_atom_site_occupancy
_atom_site_site_symmetry_order
_atom_site_calc_flag
_atom_site_refinement_flags_posn
_atom_site_refinement_flags_adp
_atom_site_refinement_flags_occupancy
_atom_site_disorder_assembly
_atom_site_disorder_group
Al1 Al 0.3628(2) 0.3020(2) 0.33817(17) 0.0263(3) Uani 1 1 d . . . . .
Al2 Al 0.3234(2) 0.4237(2) 0.70093(17) 0.0280(3) Uani 1 1 d . . . . .
Br1 Br 0.2385(3) 0.0671(2) 0.12826(19) 0.0434(6) Uani 0.266(3) 1 d . . P A 1
C1B C 0.2385(3) 0.0671(2) 0.12826(19) 0.0434(6) Uani 0.734(3) 1 d . . P A 2
H1BA H 0.299026 0.082899 0.055328 0.065 Uiso 0.734(3) 1 calc R U P A 2
H1BB H 0.113718 0.053994 0.089210 0.065 Uiso 0.734(3) 1 calc R U P A 2
H1BC H 0.245973 -0.043308 0.144104 0.065 Uiso 0.734(3) 1 calc R U P A 2
Br2 Br 0.11959(7) 0.31851(7) 0.45110(6) 0.03209(17) Uani 1 1 d . . . . .
Br3 Br 0.24199(8) 0.19402(8) 0.78067(7) 0.0383(2) Uani 0.956(3) 1 d . . P B 1
C3B C 0.24199(8) 0.19402(8) 0.78067(7) 0.0383(2) Uani 0.044(3) 1 d . . P B 2
H3BA H 0.193309 0.075314 0.693756 0.057 Uiso 0.044(3) 1 calc R U P B 2
H3BB H 0.151749 0.211594 0.829967 0.057 Uiso 0.044(3) 1 calc R U P B 2
H3BC H 0.345871 0.196269 0.852608 0.057 Uiso 0.044(3) 1 calc R U P B 2
Br4 Br 0.29532(11) 0.68494(10) 0.84339(8) 0.0426(3) Uani 0.830(3) 1 d . . P B 3
C4B C 0.29532(11) 0.68494(10) 0.84339(8) 0.0426(3) Uani 0.170(3) 1 d . . P B 4
H4BA H 0.391509 0.743971 0.939848 0.064 Uiso 0.170(3) 1 calc R U P B 4
H4BB H 0.180888 0.657561 0.862141 0.064 Uiso 0.170(3) 1 calc R U P B 4
H4BC H 0.301237 0.767720 0.790594 0.064 Uiso 0.170(3) 1 calc R U P B 4
C1 C 0.5606(6) 0.4352(6) 0.6638(5) 0.0233(9) Uani 1 1 d . . . . .
C2 C 0.5378(6) 0.3108(6) 0.5153(5) 0.0218(9) Uani 1 1 d . . . . .
C3 C 0.6457(7) 0.2019(7) 0.4997(6) 0.0281(11) Uani 1 1 d . . . . .
H3 H 0.633713 0.119179 0.401682 0.034 Uiso 1 1 calc R U . . .
C4 C 0.7684(7) 0.2115(7) 0.6226(7) 0.0336(12) Uani 1 1 d . . . . .
H4 H 0.835554 0.131254 0.607712 0.040 Uiso 1 1 calc R U . . .
C5 C 0.7974(7) 0.3335(7) 0.7666(6) 0.0342(12) Uani 1 1 d . . . . .
H5 H 0.888023 0.342596 0.849263 0.041 Uiso 1 1 calc R U . . .
C6 C 0.6919(7) 0.4435(7) 0.7893(6) 0.0298(11) Uani 1 1 d . . . . .
H6 H 0.706996 0.524603 0.888824 0.036 Uiso 1 1 calc R U . . .

loop_
_atom_site_aniso_label
_atom_site_aniso_U_11
_atom_site_aniso_U_22
_atom_site_aniso_U_33
_atom_site_aniso_U_23
_atom_site_aniso_U_13
_atom_site_aniso_U_12
Al1 0.0311(9) 0.0242(8) 0.0227(7) 0.0089(6) 0.0086(7) 0.0085(7)
Al2 0.0300(9) 0.0317(8) 0.0274(8) 0.0140(7) 0.0127(8) 0.0127(7)
Br1 0.0544(13) 0.0346(10) 0.0304(10) 0.0094(8) 0.0078(9) 0.0064(9)
C1B 0.0544(13) 0.0346(10) 0.0304(10) 0.0094(8) 0.0078(9) 0.0064(9)
Br2 0.0259(3) 0.0405(3) 0.0306(3) 0.0159(3) 0.0095(2) 0.0098(2)
Br3 0.0452(4) 0.0384(3) 0.0411(4) 0.0240(3) 0.0191(3) 0.0149(3)
C3B 0.0452(4) 0.0384(3) 0.0411(4) 0.0240(3) 0.0191(3) 0.0149(3)
Br4 0.0528(5) 0.0385(4) 0.0391(4) 0.0097(3) 0.0197(4) 0.0237(4)
C4B 0.0528(5) 0.0385(4) 0.0391(4) 0.0097(3) 0.0197(4) 0.0237(4)
C1 0.030(3) 0.019(2) 0.019(2) 0.0067(19) 0.007(2) 0.008(2)
C2 0.023(2) 0.020(2) 0.023(2) 0.0097(19) 0.011(2) 0.005(2)
C3 0.032(3) 0.028(3) 0.032(3) 0.013(2) 0.018(3) 0.016(2)
C4 0.030(3) 0.033(3) 0.048(3) 0.022(3) 0.015(3) 0.017(3)
C5 0.030(3) 0.038(3) 0.038(3) 0.024(3) 0.003(3) 0.011(3)
C6 0.032(3) 0.034(3) 0.032(3) 0.020(2) 0.016(3) 0.011(2)

loop_
_atom_type_symbol
_atom_type_description
_atom_type_scat_dispersion_real
_atom_type_scat_dispersion_imag
_atom_type_scat_source
C C 0.0033 0.0016 'International Tables Vol C Tables 4.2.6.8 and 6.1.1.4'
H H 0.0000 0.0000 'International Tables Vol C Tables 4.2.6.8 and 6.1.1.4'
Al Al 0.0645 0.0514 'International Tables Vol C Tables 4.2.6.8 and 6.1.1.4'
Br Br -0.2901 2.4595 'International Tables Vol C Tables 4.2.6.8 and 6.1.1.4'

loop_
_geom_angle_atom_site_label_1
_geom_angle_atom_site_label_2
_geom_angle_atom_site_label_3
_geom_angle
_geom_angle_site_symmetry_1
_geom_angle_site_symmetry_3
_geom_angle_publ_flag
C2 Al1 C1 106.8(2) . 2_666 ?
C2 Al1 C1B 124.20(14) . . ?
C1 Al1 C1B 119.18(15) 2_666 . ?
C2 Al1 Br1 124.20(14) . . ?
C1 Al1 Br1 119.18(15) 2_666 . ?
C2 Al1 Br2 97.18(12) . . ?
C1 Al1 Br2 99.92(12) 2_666 . ?
C1B Al1 Br2 103.85(8) . . ?
Br1 Al1 Br2 103.85(8) . . ?
C1 Al2 C4B 118.07(14) . . ?
C1 Al2 Br4 118.07(14) . . ?
C1 Al2 Br3 108.57(12) . . ?
C1 Al2 C3B 108.57(12) . . ?
C1 Al2 Br2 103.29(14) . . ?
C4B Al2 Br2 107.32(6) . . ?
Br4 Al2 Br2 107.32(6) . . ?
Br3 Al2 Br2 105.73(7) . . ?
C3B Al2 Br2 105.73(7) . . ?
Al1 C1B H1BA 109.5 . . ?
Al1 C1B H1BB 109.5 . . ?
H1BA C1B H1BB 109.5 . . ?
Al1 C1B H1BC 109.5 . . ?
H1BA C1B H1BC 109.5 . . ?
H1BB C1B H1BC 109.5 . . ?
Al2 Br2 Al1 91.14(5) . . ?
Al2 C3B H3BA 109.5 . . ?
Al2 C3B H3BB 109.5 . . ?
H3BA C3B H3BB 109.5 . . ?
Al2 C3B H3BC 109.5 . . ?
H3BA C3B H3BC 109.5 . . ?
H3BB C3B H3BC 109.5 . . ?
Al2 C4B H4BA 109.5 . . ?
Al2 C4B H4BB 109.5 . . ?
H4BA C4B H4BB 109.5 . . ?
Al2 C4B H4BC 109.5 . . ?
H4BA C4B H4BC 109.5 . . ?
H4BB C4B H4BC 109.5 . . ?
C2 C1 C6 119.1(4) . . ?
C2 C1 Al2 111.6(3) . . ?
C6 C1 Al2 112.9(3) . . ?
C2 C1 Al1 105.6(3) . 2_666 ?
C6 C1 Al1 105.7(4) . 2_666 ?
Al2 C1 Al1 99.58(17) . 2_666 ?
C3 C2 C1 117.9(4) . . ?
C3 C2 Al1 122.0(3) . . ?
C1 C2 Al1 120.1(3) . . ?
C4 C3 C2 121.5(4) . . ?
C4 C3 H3 119.3 . . ?
C2 C3 H3 119.3 . . ?
C3 C4 C5 122.1(4) . . ?
C3 C4 H4 118.9 . . ?
C5 C4 H4 118.9 . . ?
C4 C5 C6 118.8(5) . . ?
C4 C5 H5 120.6 . . ?
C6 C5 H5 120.6 . . ?
C5 C6 C1 120.5(5) . . ?
C5 C6 H6 119.8 . . ?
C1 C6 H6 119.8 . . ?

loop_
_geom_bond_atom_site_label_1
_geom_bond_atom_site_label_2
_geom_bond_distance
_geom_bond_site_symmetry_2
_geom_bond_publ_flag
Al1 C2 1.985(5) . ?
Al1 C1 2.097(4) 2_666 ?
Al1 C1B 2.140(2) . ?
Al1 Br1 2.140(2) . ?
Al1 Br2 2.4883(14) . ?
Al2 C1 2.037(4) . ?
Al2 C4B 2.2372(16) . ?
Al2 Br4 2.2372(16) . ?
Al2 Br3 2.2766(14) . ?
Al2 C3B 2.2766(14) . ?
Al2 Br2 2.4084(17) . ?
C1B H1BA 0.9800 . ?
C1B H1BB 0.9800 . ?
C1B H1BC 0.9800 . ?
C3B H3BA 0.9800 . ?
C3B H3BB 0.9800 . ?
C3B H3BC 0.9800 . ?
C4B H4BA 0.9800 . ?
C4B H4BB 0.9800 . ?
C4B H4BC 0.9800 . ?
C1 C2 1.427(6) . ?
C1 C6 1.432(7) . ?
C2 C3 1.396(5) . ?
C3 C4 1.371(8) . ?
C3 H3 0.9500 . ?
C4 C5 1.373(8) . ?
C4 H4 0.9500 . ?
C5 C6 1.392(6) . ?
C5 H5 0.9500 . ?
C6 H6 0.9500 . ?

loop_
_geom_torsion_atom_site_label_1
_geom_torsion_atom_site_label_2
_geom_torsion_atom_site_label_3
_geom_torsion_atom_site_label_4
_geom_torsion
_geom_torsion_site_symmetry_1
_geom_torsion_site_symmetry_2
_geom_torsion_site_symmetry_3
_geom_torsion_site_symmetry_4
_geom_torsion_publ_flag
C6 C1 C2 C3 0.1(6) . . . . ?
Al2 C1 C2 C3 -134.2(3) . . . . ?
Al1 C1 C2 C3 118.6(4) 2_666 . . . ?
C6 C1 C2 Al1 -177.9(3) . . . . ?
Al2 C1 C2 Al1 47.8(4) . . . . ?
Al1 C1 C2 Al1 -59.4(4) 2_666 . . . ?
C1 C2 C3 C4 0.8(7) . . . . ?
Al1 C2 C3 C4 178.8(4) . . . . ?
C2 C3 C4 C5 -2.8(7) . . . . ?
C3 C4 C5 C6 3.7(7) . . . . ?
C4 C5 C6 C1 -2.7(7) . . . . ?
C2 C1 C6 C5 0.8(7) . . . . ?
Al2 C1 C6 C5 134.6(4) . . . . ?
Al1 C1 C6 C5 -117.5(4) 2_666 . . . ?
